data_7209264
loop_
_publ_author_name
'Wang, Ping'
'Fan, Rui-Qing'
'Liu, Xin-Rong'
'Wang, Li-Yuan'
'Yang, Yu-Lin'
'Cao, Wen-Wu'
'Yang, Bin'
'Hasi, WuLiJi'
'Su, Qing'
'Mu, Ying'

_publ_section_title
;
 Two-/three-dimensional open lanthanide--organic frameworks containing
 rigid/flexible dicarboxylate ligands: synthesis, crystal structure and
 photoluminescent properties
;
_journal_issue 10
_journal_name_full CrystEngComm
_journal_page_first 1931
_journal_paper_doi 10.1039/c3ce26684b
_journal_volume 15
_journal_year 2013
_chemical_formula_sum 'C6 H15 O13 Yb'
_chemical_formula_weight 468.22
_chemical_name_systematic
;
?
;
_space_group_IT_number 14
_symmetry_cell_setting monoclinic
_symmetry_space_group_name_Hall '-P 2yn'
_symmetry_space_group_name_H-M 'P 1 21/n 1'
_atom_sites_solution_hydrogens geom
_atom_sites_solution_primary direct
_atom_sites_solution_secondary difmap
_audit_creation_method SHELXL-97
_cell_angle_alpha 90.00
_cell_angle_beta 98.96(3)
_cell_angle_gamma 90.00
_cell_formula_units_Z 4
_cell_length_a 9.5915(19)
_cell_length_b 11.452(2)
_cell_length_c 12.178(2)
_cell_measurement_reflns_used 12321
_cell_measurement_temperature 293(2)
_cell_measurement_theta_max 27.48
_cell_measurement_theta_min 3.09
_cell_volume 1321.3(4)
_computing_cell_refinement 'Bruker SMART'
_computing_data_collection 'Bruker SMART'
_computing_data_reduction 'Bruker SAINT'
_computing_molecular_graphics SHELXP-97
_computing_publication_material SHELXTL
_computing_structure_refinement 'SHELXL-97 (Sheldrick, 1997)'
_computing_structure_solution 'SHELXS-97 (Sheldrick, 1997)'
_diffrn_ambient_temperature 293(2)
_diffrn_measured_fraction_theta_full 0.996
_diffrn_measured_fraction_theta_max 0.996
_diffrn_measurement_device_type 'Bruker Smart APEX CCD area detector'
_diffrn_measurement_method 'phi and omega scans'
_diffrn_radiation_monochromator graphite
_diffrn_radiation_source 'fine-focus sealed tube'
_diffrn_radiation_type MoK\a
_diffrn_radiation_wavelength 0.71073
_diffrn_reflns_av_R_equivalents 0.0415
_diffrn_reflns_av_sigmaI/netI 0.0399
_diffrn_reflns_limit_h_max 12
_diffrn_reflns_limit_h_min -12
_diffrn_reflns_limit_k_max 14
_diffrn_reflns_limit_k_min -14
_diffrn_reflns_limit_l_max 15
_diffrn_reflns_limit_l_min -15
_diffrn_reflns_number 12321
_diffrn_reflns_theta_full 27.48
_diffrn_reflns_theta_max 27.48
_diffrn_reflns_theta_min 3.09
_diffrn_standards_decay_% 0
_diffrn_standards_interval_count 0
_diffrn_standards_interval_time 0
_diffrn_standards_number 0
_exptl_absorpt_coefficient_mu 7.145
_exptl_absorpt_correction_T_max 0.5323
_exptl_absorpt_correction_T_min 0.1676
_exptl_absorpt_correction_type multi-scan
_exptl_crystal_colour colorless
_exptl_crystal_density_diffrn 2.354
_exptl_crystal_density_method 'not measured'
_exptl_crystal_description chunk
_exptl_crystal_F_000 900
_exptl_crystal_size_max 0.39
_exptl_crystal_size_mid 0.11
_exptl_crystal_size_min 0.10
_refine_diff_density_max 5.503
_refine_diff_density_min -1.257
_refine_diff_density_rms 0.269
_refine_ls_extinction_method none
_refine_ls_goodness_of_fit_ref 1.109
_refine_ls_hydrogen_treatment mixed
_refine_ls_matrix_type full
_refine_ls_number_parameters 181
_refine_ls_number_reflns 3020
_refine_ls_number_restraints 0
_refine_ls_restrained_S_all 1.109
_refine_ls_R_factor_all 0.0481
_refine_ls_R_factor_gt 0.0426
_refine_ls_shift/su_max 0.165
_refine_ls_shift/su_mean 0.015
_refine_ls_structure_factor_coef Fsqd
_refine_ls_weighting_details 'calc w=1/[\s^2^(Fo^2^)+(0.1000P)^2^+0.0000P] where P=(Fo^2^+2Fc^2^)/3'
_refine_ls_weighting_scheme calc
_refine_ls_wR_factor_gt 0.1334
_refine_ls_wR_factor_ref 0.1393
_reflns_number_gt 2661
_reflns_number_total 3020
_reflns_threshold_expression >2sigma(I)
_cod_data_source_file c3ce26684b.txt
_cod_data_source_block 11
_cod_depositor_comments
;
The following automatic conversions were performed:

'_symmetry_cell_setting' value 'Monoclinic' changed to 'monoclinic'
according to /home/saulius/struct/CIF-dictionaries/cif_core.dic
dictionary named 'cif_core.dic' version 2.4.2 from 2011-04-26.

Automatic conversion script
Id: cif_fix_values 1891 2012-01-12 08:04:46Z andrius 
;
_cod_original_cell_volume 1321.3(5)
_cod_original_sg_symbol_H-M 'P2(1)/n '
_cod_database_code 7209264

loop_
_symmetry_equiv_pos_as_xyz
'x, y, z'
'-x+1/2, y+1/2, -z+1/2'
'-x, -y, -z'
'x-1/2, -y-1/2, z-1/2'

loop_
_atom_site_label
_atom_site_type_symbol
_atom_site_fract_x
_atom_site_fract_y
_atom_site_fract_z
_atom_site_U_iso_or_equiv
_atom_site_adp_type
_atom_site_occupancy
_atom_site_symmetry_multiplicity
_atom_site_calc_flag
_atom_site_refinement_flags
Yb1 Yb 0.21574(3) 0.00984(3) 0.83351(2) 0.01577(16) Uani 1 1 d .
O1 O 0.1372(5) 0.2065(4) 0.8422(4) 0.0253(10) Uani 1 1 d .
O2 O 0.3247(5) -0.1083(4) 0.7080(4) 0.0277(10) Uani 1 1 d .
O3 O 0.3130(5) 0.1316(4) 0.7090(4) 0.0222(9) Uani 1 1 d .
O4 O 0.1370(5) -0.1841(4) 0.8312(4) 0.0215(9) Uani 1 1 d .
O5 O 0.1825(6) 0.0098(4) 1.0209(5) 0.0258(11) Uani 1 1 d .
O6 O -0.0327(6) 0.0060(3) 0.8553(4) 0.0198(11) Uani 1 1 d .
O7 O 0.3978(5) -0.1137(4) 0.9385(4) 0.0288(11) Uani 1 1 d .
O8 O 0.4102(5) 0.1178(4) 0.9314(4) 0.0274(10) Uani 1 1 d .
O9 O 0.0586(7) 0.0163(4) 0.6592(5) 0.0333(13) Uani 1 1 d .
H9A H 0.0521 0.0837 0.6363 0.050 Uiso 1 1 calc R
H9B H 0.0905 -0.0269 0.6120 0.050 Uiso 1 1 d R
H9C H -0.0223 -0.0082 0.6688 0.050 Uiso 1 1 d R
O10 O 0.6539(10) 0.1326(15) 0.7537(10) 0.183(7) Uani 1 1 d .
H10A H 0.6376 0.0656 0.7717 0.275 Uiso 1 1 calc R
C1 C 0.1951(7) 0.2836(5) 0.7913(5) 0.0206(12) Uani 1 1 d .
C2 C 0.3000(6) 0.2393(5) 0.7160(5) 0.0164(11) Uani 1 1 d .
C3 C 0.0646(8) 0.0007(4) 1.0467(6) 0.0193(14) Uani 1 1 d .
C4 C 0.4971(5) -0.0666(7) 1.0013(4) 0.0224(15) Uani 1 1 d .
C5 C 0.8093(11) 0.2470(13) 0.6632(10) 0.094(5) Uani 1 1 d .
H5A H 0.8908 0.2427 0.6264 0.141 Uiso 1 1 calc R
H5B H 0.8298 0.2960 0.7277 0.141 Uiso 1 1 calc R
H5C H 0.7315 0.2793 0.6132 0.141 Uiso 1 1 calc R
C6 C 0.7735(7) 0.1331(8) 0.6960(7) 0.0391(18) Uani 1 1 d .
H6A H 0.8540 0.0997 0.7438 0.047 Uiso 1 1 calc R
H6B H 0.7531 0.0841 0.6305 0.047 Uiso 1 1 calc R
OW1 O 0.0852(9) -0.2851(7) 1.0328(6) 0.083(2) Uani 1 1 d .
HW1A H 0.1284 -0.2797 1.0990 0.124 Uiso 1 1 d R
HW1B H -0.0033 -0.2820 1.0330 0.124 Uiso 1 1 d R
OW2 O -0.0947(7) -0.1503(5) 0.5331(5) 0.0600(17) Uani 1 1 d .
HW2A H -0.1695 -0.1736 0.5557 0.090 Uiso 1 1 d R
HW2C H -0.0550 -0.2077 0.5062 0.090 Uiso 1 1 d R
OW3 O 0.343(2) -0.0099(8) 0.4968(14) 0.136(8) Uani 1 1 d .
HW3D H 0.3059 -0.0467 0.5456 0.204 Uiso 1 1 d R
HW3A H 0.2950 0.0512 0.4775 0.204 Uiso 1 1 d R

loop_
_atom_site_aniso_label
_atom_site_aniso_U_11
_atom_site_aniso_U_22
_atom_site_aniso_U_33
_atom_site_aniso_U_23
_atom_site_aniso_U_13
_atom_site_aniso_U_12
Yb1 0.0197(2) 0.0107(2) 0.0177(2) 0.00036(7) 0.00554(14) -0.00017(7)
O1 0.032(2) 0.016(2) 0.030(3) 0.0006(18) 0.0137(19) -0.0016(19)
O2 0.039(2) 0.017(2) 0.030(3) -0.0010(19) 0.015(2) -0.003(2)
O3 0.031(2) 0.014(2) 0.024(2) 0.0001(17) 0.0127(18) 0.0017(18)
O4 0.028(2) 0.013(2) 0.026(2) -0.0002(16) 0.0096(18) -0.0003(17)
O5 0.019(2) 0.035(3) 0.025(3) -0.0008(17) 0.010(2) 0.0002(16)
O6 0.022(2) 0.028(3) 0.011(2) 0.0035(14) 0.0068(19) 0.0003(15)
O7 0.025(2) 0.017(2) 0.041(3) -0.005(2) -0.004(2) -0.0038(18)
O8 0.029(2) 0.019(2) 0.031(3) 0.0038(19) -0.0015(19) -0.0015(19)
O9 0.043(3) 0.032(3) 0.022(3) 0.0018(19) -0.001(2) -0.003(2)
O10 0.095(8) 0.31(2) 0.155(12) 0.048(12) 0.037(8) 0.047(10)
C1 0.028(3) 0.016(3) 0.018(3) 0.002(2) 0.003(2) 0.001(2)
C2 0.020(3) 0.017(3) 0.012(3) 0.002(2) 0.000(2) 0.000(2)
C3 0.027(4) 0.016(3) 0.017(3) -0.0002(18) 0.007(3) 0.005(2)
C4 0.019(3) 0.023(4) 0.026(4) 0.002(2) 0.005(3) 0.000(2)
C5 0.076(7) 0.077(11) 0.130(12) 0.043(8) 0.014(7) -0.003(7)
C6 0.034(4) 0.043(5) 0.043(4) 0.014(4) 0.015(3) 0.016(3)
OW1 0.118(7) 0.069(6) 0.073(5) 0.015(4) 0.052(5) 0.027(5)
OW2 0.079(4) 0.032(3) 0.070(4) -0.010(3) 0.014(3) -0.001(3)
OW3 0.22(2) 0.094(11) 0.112(14) -0.013(6) 0.072(14) -0.042(7)

loop_
_atom_type_symbol
_atom_type_description
_atom_type_scat_dispersion_real
_atom_type_scat_dispersion_imag
_atom_type_scat_source
C C 0.0033 0.0016 'International Tables Vol C Tables 4.2.6.8 and 6.1.1.4'
H H 0.0000 0.0000 'International Tables Vol C Tables 4.2.6.8 and 6.1.1.4'
O O 0.0106 0.0060 'International Tables Vol C Tables 4.2.6.8 and 6.1.1.4'
Yb Yb -0.3850 5.5486 'International Tables Vol C Tables 4.2.6.8 and 6.1.1.4'

loop_
_geom_angle_atom_site_label_1
_geom_angle_atom_site_label_2
_geom_angle_atom_site_label_3
_geom_angle
_geom_angle_site_symmetry_1
_geom_angle_site_symmetry_3
O4 Yb1 O5 85.39(16) . .
O4 Yb1 O3 135.38(16) . .
O5 Yb1 O3 138.69(16) . .
O4 Yb1 O1 142.41(19) . .
O5 Yb1 O1 82.28(16) . .
O3 Yb1 O1 68.21(16) . .
O4 Yb1 O8 136.02(15) . .
O5 Yb1 O8 74.34(18) . .
O3 Yb1 O8 70.07(17) . .
O1 Yb1 O8 73.57(16) . .
O4 Yb1 O2 68.26(16) . .
O5 Yb1 O2 139.11(16) . .
O3 Yb1 O2 70.64(17) . .
O1 Yb1 O2 137.18(16) . .
O8 Yb1 O2 103.02(17) . .
O4 Yb1 O9 82.06(16) . .
O5 Yb1 O9 134.0(2) . .
O3 Yb1 O9 70.76(18) . .
O1 Yb1 O9 81.44(17) . .
O8 Yb1 O9 139.08(17) . .
O2 Yb1 O9 74.36(19) . .
O4 Yb1 O6 70.48(14) . .
O5 Yb1 O6 67.19(19) . .
O3 Yb1 O6 124.88(16) . .
O1 Yb1 O6 72.00(15) . .
O8 Yb1 O6 130.82(17) . .
O2 Yb1 O6 126.09(16) . .
O9 Yb1 O6 66.9(2) . .
O4 Yb1 O7 70.18(15) . .
O5 Yb1 O7 71.73(18) . .
O3 Yb1 O7 110.90(17) . .
O1 Yb1 O7 136.74(16) . .
O8 Yb1 O7 66.53(18) . .
O2 Yb1 O7 70.16(17) . .
O9 Yb1 O7 140.96(17) . .
O6 Yb1 O7 124.22(17) . .
O4 Yb1 C2 20.27(16) . 2_546
O5 Yb1 C2 100.11(15) . 2_546
O3 Yb1 C2 118.03(15) . 2_546
O1 Yb1 C2 158.54(16) . 2_546
O8 Yb1 C2 127.75(15) . 2_546
O2 Yb1 C2 48.48(15) . 2_546
O9 Yb1 C2 81.77(15) . 2_546
O6 Yb1 C2 89.13(14) . 2_546
O7 Yb1 C2 62.68(15) . 2_546
O4 Yb1 C2 152.58(15) . .
O5 Yb1 C2 121.51(15) . .
O3 Yb1 C2 20.11(15) . .
O1 Yb1 C2 48.56(15) . .
O8 Yb1 C2 63.99(15) . .
O2 Yb1 C2 90.75(15) . .
O9 Yb1 C2 75.15(16) . .
O6 Yb1 C2 112.80(14) . .
O7 Yb1 C2 120.41(15) . .
C2 Yb1 C2 137.62(5) 2_546 .
O4 Yb1 C3 77.91(15) . .
O5 Yb1 C3 19.3(2) . .
O3 Yb1 C3 145.58(14) . .
O1 Yb1 C3 78.86(15) . .
O8 Yb1 C3 91.70(18) . .
O2 Yb1 C3 143.52(14) . .
O9 Yb1 C3 114.9(2) . .
O6 Yb1 C3 47.97(18) . .
O7 Yb1 C3 86.14(18) . .
C2 Yb1 C3 96.30(14) 2_546 .
C2 Yb1 C3 125.56(14) . .
C1 O1 Yb1 118.4(4) . .
C1 O2 Yb1 118.2(4) 2_546 .
C2 O3 Yb1 119.2(4) . .
C2 O4 Yb1 119.4(4) 2_546 .
C3 O5 Yb1 121.3(5) . .
C3 O6 Yb1 118.8(5) 3_557 .
C4 O7 Yb1 119.0(4) . .
C4 O8 Yb1 120.1(4) 3_657 .
Yb1 O9 H9A 109.5 . .
Yb1 O9 H9B 109.7 . .
H9A O9 H9B 109.5 . .
Yb1 O9 H9C 109.2 . .
H9A O9 H9C 109.5 . .
H9B O9 H9C 109.5 . .
C6 O10 H10A 109.5 . .
O2 C1 O1 127.7(6) 2_556 .
O2 C1 C2 116.1(6) 2_556 .
O1 C1 C2 116.1(6) . .
O2 C1 Yb1 168.4(5) 2_556 .
O1 C1 Yb1 41.3(3) . .
C2 C1 Yb1 75.1(3) . .
O2 C1 Yb1 41.6(3) 2_556 2_556
O1 C1 Yb1 168.0(5) . 2_556
C2 C1 Yb1 74.7(4) . 2_556
Yb1 C1 Yb1 149.8(2) . 2_556
O3 C2 O4 126.9(6) . 2_556
O3 C2 C1 116.6(6) . .
O4 C2 C1 116.5(5) 2_556 .
O3 C2 Yb1 164.3(4) . 2_556
O4 C2 Yb1 40.4(3) 2_556 2_556
C1 C2 Yb1 77.0(3) . 2_556
O3 C2 Yb1 40.7(3) . .
O4 C2 Yb1 164.9(4) 2_556 .
C1 C2 Yb1 76.6(4) . .
Yb1 C2 Yb1 153.6(2) 2_556 .
O5 C3 O6 127.5(7) . 3_557
O5 C3 C3 118.6(9) . 3_557
O6 C3 C3 113.9(9) 3_557 3_557
O5 C3 Yb1 39.4(4) . .
O6 C3 Yb1 166.7(5) 3_557 .
C3 C3 Yb1 79.3(6) 3_557 .
O7 C4 O8 126.4(7) . 3_657
O7 C4 C4 116.6(6) . 3_657
O8 C4 C4 117.0(6) 3_657 3_657
C6 C5 H5A 109.5 . .
C6 C5 H5B 109.5 . .
H5A C5 H5B 109.5 . .
C6 C5 H5C 109.5 . .
H5A C5 H5C 109.5 . .
H5B C5 H5C 109.5 . .
C5 C6 O10 112.8(11) . .
C5 C6 H6A 109.0 . .
O10 C6 H6A 109.0 . .
C5 C6 H6B 109.0 . .
O10 C6 H6B 109.0 . .
H6A C6 H6B 107.8 . .
HW1A OW1 HW1B 109.5 . .
HW2A OW2 HW2C 109.5 . .
HW3D OW3 HW3A 109.5 . .

loop_
_geom_bond_atom_site_label_1
_geom_bond_atom_site_label_2
_geom_bond_distance
_geom_bond_site_symmetry_2
Yb1 O4 2.345(4) .
Yb1 O5 2.353(6) .
Yb1 O3 2.357(4) .
Yb1 O1 2.383(5) .
Yb1 O8 2.395(5) .
Yb1 O2 2.399(5) .
Yb1 O9 2.405(6) .
Yb1 O6 2.439(6) .
Yb1 O7 2.448(5) .
Yb1 C2 3.155(6) 2_546
Yb1 C2 3.157(6) .
Yb1 C3 3.166(8) .
O1 C1 1.256(8) .
O2 C1 1.252(8) 2_546
O3 C2 1.244(7) .
O4 C2 1.254(7) 2_546
O5 C3 1.224(10) .
O6 C3 1.280(10) 3_557
O7 C4 1.247(7) .
O8 C4 1.257(7) 3_657
O9 H9A 0.8200 .
O9 H9B 0.8499 .
O9 H9C 0.8500 .
O10 C6 1.436(12) .
O10 H10A 0.8200 .
C1 O2 1.252(8) 2_556
C1 C2 1.549(10) .
C1 Yb1 3.187(6) 2_556
C2 O4 1.254(7) 2_556
C2 Yb1 3.155(6) 2_556
C3 O6 1.280(10) 3_557
C3 C3 1.546(15) 3_557
C4 O8 1.257(7) 3_657
C4 C4 1.528(15) 3_657
C5 C6 1.422(15) .
C5 H5A 0.9600 .
C5 H5B 0.9600 .
C5 H5C 0.9600 .
C6 H6A 0.9700 .
C6 H6B 0.9700 .
OW1 HW1A 0.8501 .
OW1 HW1B 0.8500 .
OW2 HW2A 0.8499 .
OW2 HW2C 0.8501 .
OW3 HW3D 0.8500 .
OW3 HW3A 0.8500 .
